data_4135561
loop_
_publ_author_name
'Zhang, Pinglu'
'Tsuji, Nobuya'
'Ouyang, Jie'
'List, Benjamin'

_publ_section_title
;
 Strong and Confined Acids Catalyze Asymmetric Intramolecular
 Hydroarylations of Unactivated Olefins with Indoles.
;
_journal_issue 2
_journal_name_full 'Journal of the American Chemical Society'
_journal_page_first 675
_journal_page_last 680
_journal_paper_doi 10.1021/jacs.0c12042
_journal_volume 143
_journal_year 2021
_chemical_absolute_configuration ad
_chemical_formula_moiety '2 (C H2 Cl2), C108 H57 F14 N3 O8 P2 S2'
_chemical_formula_sum 'C110 H61 Cl4 F14 N3 O8 P2 S2'
_chemical_formula_weight 2086.47
_chemical_properties_physical none
_space_group_crystal_system orthorhombic
_space_group_IT_number 19
_space_group_name_Hall 'P 2ac 2ab'
_space_group_name_H-M_alt 'P 21 21 21'
_symmetry_cell_setting orthorhombic
_symmetry_Int_Tables_number 19
_symmetry_space_group_name_Hall 'P 2ac 2ab'
_symmetry_space_group_name_H-M 'P 21 21 21'
_audit_block_code ZHP-ZB-012-01
_audit_creation_date 2020-07-21
_audit_creation_method
;
Olex2 1.3
(compiled 2020.07.31 svn.rc2a77460 for OlexSys, GUI svn.r6145)
;
_cell_angle_alpha 90
_cell_angle_beta 90
_cell_angle_gamma 90
_cell_formula_units_Z 4
_cell_length_a 14.3036(7)
_cell_length_b 23.2545(12)
_cell_length_c 28.5467(15)
_cell_measurement_reflns_used 9743
_cell_volume 9495.3(8)
_cod_data_source_file ja0c12042_si_002.cif
_cod_data_source_block 13247sadabs
_cod_database_code 4135561
_shelx_shelxl_version_number 2018/3
_shelx_space_group_comment
;
The symmetry employed for this shelxl refinement is uniquely defined
by the following loop, which should always be used as a source of
symmetry information in preference to the above space-group names.
They are only intended as comments.
;
_smtbx_masks_void_probe_radius 1.2
_smtbx_masks_void_truncation_radius 1.2
_olex2_submission_special_instructions 'No special instructions were received'

loop_
_space_group_symop_operation_xyz
'x, y, z'
'-x+1/2, -y, z+1/2'
'-x, y+1/2, -z+1/2'
'x+1/2, -y+1/2, -z'

loop_
_atom_site_label
_atom_site_type_symbol
_atom_site_fract_x
_atom_site_fract_y
_atom_site_fract_z
_atom_site_U_iso_or_equiv
_atom_site_adp_type
_atom_site_occupancy
_atom_site_site_symmetry_order
_atom_site_calc_flag
_atom_site_refinement_flags_posn
_atom_site_refinement_flags_adp
_atom_site_refinement_flags_occupancy
_atom_site_disorder_assembly
_atom_site_disorder_group
Cl1 Cl 0.20943(12) 0.67852(7) -0.00438(6) 0.0707(4) Uani 1 1 d . . . . .
Cl2 Cl 0.33030(14) 0.77750(8) -0.01261(8) 0.0888(6) Uani 1 1 d . . . . .
C201 C 0.3029(5) 0.7082(3) -0.0340(2) 0.0634(16) Uani 1 1 d . . . . .
H20A H 0.287637 0.710808 -0.067758 0.076 Uiso 1 1 calc R U . . .
H20B H 0.358072 0.682928 -0.030533 0.076 Uiso 1 1 calc R U . . .
Cl3 Cl 0.79273(8) 0.70623(5) 0.15190(4) 0.0438(3) Uani 1 1 d . . . . .
Cl4 Cl 0.90712(12) 0.80940(7) 0.15829(5) 0.0672(4) Uani 1 1 d . . . . .
C202 C 0.8670(3) 0.74754(19) 0.18737(17) 0.0399(10) Uani 1 1 d . . . . .
H20C H 0.921259 0.723869 0.196925 0.048 Uiso 1 1 calc R U . . .
H20D H 0.833017 0.759095 0.216079 0.048 Uiso 1 1 calc R U . . .
S1 S 0.94410(6) 0.58740(4) 0.22693(3) 0.02262(17) Uani 1 1 d . . . . .
S2 S 0.65227(6) 0.66588(4) 0.29337(3) 0.02110(16) Uani 1 1 d . . . . .
P1 P 0.90283(6) 0.52255(4) 0.31052(3) 0.01782(16) Uani 1 1 d . . . . .
P2 P 0.69948(6) 0.54005(4) 0.29248(3) 0.01725(16) Uani 1 1 d . . . . .
F1 F 0.89287(14) 0.46708(9) 0.20930(7) 0.0268(4) Uani 1 1 d . . . . .
F2 F 0.95388(16) 0.39387(10) 0.14602(8) 0.0301(5) Uani 1 1 d . . . . .
F3 F 1.06937(17) 0.37006(11) 0.07953(8) 0.0368(5) Uani 1 1 d . . . . .
F4 F 1.21333(18) 0.40084(12) 0.02553(9) 0.0437(6) Uani 1 1 d . . . . .
F5 F 1.28804(17) 0.50761(12) 0.03233(8) 0.0422(6) Uani 1 1 d . . . . .
F6 F 1.22124(16) 0.58424(11) 0.09335(8) 0.0349(5) Uani 1 1 d . . . . .
F7 F 1.10127(15) 0.60944(9) 0.15495(8) 0.0284(5) Uani 1 1 d . . . . .
F8 F 0.47004(17) 0.64542(11) 0.35076(8) 0.0374(6) Uani 1 1 d . . . . .
F9 F 0.29915(16) 0.67099(11) 0.32447(8) 0.0371(5) Uani 1 1 d . . . . .
F10 F 0.18417(17) 0.70631(11) 0.26065(9) 0.0403(6) Uani 1 1 d . . . . .
F11 F 0.15095(16) 0.72783(10) 0.16977(9) 0.0369(6) Uani 1 1 d . . . . .
F12 F 0.29077(19) 0.72387(11) 0.10726(9) 0.0433(6) Uani 1 1 d . . . . .
F13 F 0.46701(17) 0.69974(11) 0.13248(7) 0.0343(5) Uani 1 1 d . . . . .
F14 F 0.58237(15) 0.68418(10) 0.19890(7) 0.0290(5) Uani 1 1 d . . . . .
O1 O 0.95172(16) 0.46161(10) 0.31406(8) 0.0189(4) Uani 1 1 d . . . . .
O2 O 0.91689(15) 0.54839(10) 0.36155(8) 0.0180(5) Uani 1 1 d . . . . .
O3 O 0.84604(17) 0.58848(12) 0.21416(9) 0.0281(6) Uani 1 1 d . . . . .
O4 O 0.99301(19) 0.64044(12) 0.22480(10) 0.0300(6) Uani 1 1 d . . . . .
O5 O 0.62752(15) 0.54542(10) 0.33381(8) 0.0188(5) Uani 1 1 d . . . . .
O6 O 0.65324(15) 0.49747(10) 0.25616(8) 0.0194(5) Uani 1 1 d . . . . .
O7 O 0.65059(19) 0.66258(12) 0.34323(9) 0.0289(6) Uani 1 1 d . . . . .
O8 O 0.70001(18) 0.71096(11) 0.27043(9) 0.0262(5) Uani 1 1 d . . . . .
N1 N 0.7954(2) 0.51508(13) 0.30457(10) 0.0216(6) Uani 1 1 d . . . . .
N2 N 0.9642(2) 0.55724(13) 0.27413(10) 0.0229(6) Uani 1 1 d . . . . .
N3 N 0.6970(2) 0.60632(13) 0.27108(10) 0.0201(6) Uani 1 1 d . . . . .
C1 C 0.9440(2) 0.42951(14) 0.35587(11) 0.0178(6) Uani 1 1 d . . . . .
C2 C 0.9983(2) 0.44687(14) 0.39346(11) 0.0174(6) Uani 1 1 d . . . . .
C3 C 0.9926(2) 0.41359(15) 0.43572(11) 0.0197(6) Uani 1 1 d . . . . .
C4 C 1.0379(2) 0.42963(16) 0.47843(12) 0.0226(7) Uani 1 1 d . . . . .
H4 H 1.074270 0.463808 0.479336 0.027 Uiso 1 1 calc R U . . .
C5 C 1.0301(3) 0.39694(18) 0.51782(12) 0.0274(8) Uani 1 1 d . . . . .
H5 H 1.061820 0.408136 0.545610 0.033 Uiso 1 1 calc R U . . .
C6 C 0.9750(3) 0.34635(18) 0.51759(13) 0.0296(8) Uani 1 1 d . . . . .
H6 H 0.970040 0.323637 0.545134 0.036 Uiso 1 1 calc R U . . .
C7 C 0.9292(3) 0.33024(18) 0.47784(13) 0.0295(8) Uani 1 1 d . . . . .
H7 H 0.892682 0.296122 0.477841 0.035 Uiso 1 1 calc R U . . .
C8 C 0.9354(2) 0.36388(15) 0.43643(12) 0.0207(7) Uani 1 1 d . . . . .
C9 C 0.8819(2) 0.34906(15) 0.39641(12) 0.0217(7) Uani 1 1 d . . . . .
H9 H 0.844062 0.315502 0.397272 0.026 Uiso 1 1 calc R U . . .
C10 C 0.8833(2) 0.38197(15) 0.35636(12) 0.0194(6) Uani 1 1 d . . . . .
C11 C 1.0092(2) 0.55149(15) 0.37801(11) 0.0180(6) Uani 1 1 d . . . . .
C12 C 1.0526(2) 0.50141(14) 0.39146(11) 0.0183(6) Uani 1 1 d . . . . .
C13 C 1.1500(2) 0.50394(15) 0.40328(11) 0.0196(6) Uani 1 1 d . . . . .
C14 C 1.2055(2) 0.45430(16) 0.40971(12) 0.0211(7) Uani 1 1 d . . . . .
H14 H 1.177612 0.417349 0.407127 0.025 Uiso 1 1 calc R U . . .
C15 C 1.2991(2) 0.45879(17) 0.41965(12) 0.0250(7) Uani 1 1 d . . . . .
H15 H 1.335371 0.424962 0.423815 0.030 Uiso 1 1 calc R U . . .
C16 C 1.3415(2) 0.51283(17) 0.42369(12) 0.0246(7) Uani 1 1 d . . . . .
H16 H 1.406178 0.515374 0.430925 0.030 Uiso 1 1 calc R U . . .
C17 C 1.2906(2) 0.56199(17) 0.41730(12) 0.0242(7) Uani 1 1 d . . . . .
H17 H 1.319731 0.598485 0.420469 0.029 Uiso 1 1 calc R U . . .
C18 C 1.1938(2) 0.55846(15) 0.40590(11) 0.0203(6) Uani 1 1 d . . . . .
C19 C 1.1417(2) 0.60910(15) 0.39549(12) 0.0209(6) Uani 1 1 d . . . . .
H19 H 1.170801 0.645506 0.399340 0.025 Uiso 1 1 calc R U . . .
C20 C 1.0514(2) 0.60712(15) 0.38022(11) 0.0188(6) Uani 1 1 d . . . . .
C21 C 0.8206(2) 0.36841(14) 0.31626(12) 0.0188(6) Uani 1 1 d . . . . .
C22 C 0.7254(2) 0.35705(15) 0.32532(12) 0.0206(7) Uani 1 1 d . . . . .
H22 H 0.702622 0.358633 0.356557 0.025 Uiso 1 1 calc R U . . .
C23 C 0.6643(2) 0.34352(15) 0.28881(12) 0.0211(7) Uani 1 1 d . . . . .
H23 H 0.600549 0.335830 0.295708 0.025 Uiso 1 1 calc R U . . .
C24 C 0.6946(2) 0.34103(14) 0.24255(12) 0.0209(6) Uani 1 1 d . . . . .
C25 C 0.7889(2) 0.35307(15) 0.23428(12) 0.0223(7) Uani 1 1 d . . . . .
H25 H 0.811567 0.352199 0.203000 0.027 Uiso 1 1 calc R U . . .
C26 C 0.8506(2) 0.36626(15) 0.27024(12) 0.0222(7) Uani 1 1 d . . . . .
H26 H 0.914325 0.373903 0.263154 0.027 Uiso 1 1 calc R U . . .
C27 C 0.6298(3) 0.32524(15) 0.20385(13) 0.0244(7) Uani 1 1 d . . . . .
C28 C 0.5335(3) 0.32251(18) 0.21117(15) 0.0339(9) Uani 1 1 d . . . . .
H28 H 0.508498 0.333165 0.240759 0.041 Uiso 1 1 calc R U . . .
C29 C 0.4734(3) 0.30443(19) 0.17583(16) 0.0369(10) Uani 1 1 d . . . . .
H29 H 0.408115 0.302848 0.181739 0.044 Uiso 1 1 calc R U . . .
C30 C 0.5064(4) 0.2889(2) 0.13288(17) 0.0521(13) Uani 1 1 d . . . . .
H30 H 0.464734 0.276945 0.108888 0.062 Uiso 1 1 calc R U . . .
C31 C 0.6034(4) 0.2910(3) 0.12471(18) 0.0702(19) Uani 1 1 d . . . . .
H31 H 0.627926 0.279873 0.095157 0.084 Uiso 1 1 calc R U . . .
C32 C 0.6628(4) 0.3095(3) 0.15995(15) 0.0524(14) Uani 1 1 d . . . . .
H32 H 0.728081 0.311388 0.153903 0.063 Uiso 1 1 calc R U . . .
C33 C 1.0016(2) 0.66038(15) 0.36583(12) 0.0200(6) Uani 1 1 d . . . . .
C34 C 1.0497(2) 0.70428(16) 0.34371(13) 0.0253(7) Uani 1 1 d . . . . .
H34 H 1.114673 0.699612 0.337848 0.030 Uiso 1 1 calc R U . . .
C35 C 1.0068(2) 0.75450(16) 0.32991(14) 0.0255(7) Uani 1 1 d . . . . .
H35 H 1.042670 0.783777 0.315229 0.031 Uiso 1 1 calc R U . . .
C36 C 0.9109(2) 0.76303(15) 0.33723(12) 0.0209(7) Uani 1 1 d . . . . .
C37 C 0.8620(2) 0.71974(15) 0.36001(12) 0.0197(6) Uani 1 1 d . . . . .
H37 H 0.797283 0.724799 0.366241 0.024 Uiso 1 1 calc R U . . .
C38 C 0.9060(2) 0.66866(15) 0.37404(12) 0.0200(6) Uani 1 1 d . . . . .
H38 H 0.870779 0.639488 0.389212 0.024 Uiso 1 1 calc R U . . .
C39 C 0.8623(2) 0.81535(15) 0.32049(12) 0.0217(7) Uani 1 1 d . . . . .
C40 C 0.8936(3) 0.84442(16) 0.28063(13) 0.0258(7) Uani 1 1 d . . . . .
H40 H 0.946440 0.830139 0.264147 0.031 Uiso 1 1 calc R U . . .
C41 C 0.8493(3) 0.89364(17) 0.26464(14) 0.0299(8) Uani 1 1 d . . . . .
H41 H 0.871769 0.912517 0.237357 0.036 Uiso 1 1 calc R U . . .
C42 C 0.7728(3) 0.91537(16) 0.28811(14) 0.0277(8) Uani 1 1 d . . . . .
H42 H 0.742749 0.949338 0.277392 0.033 Uiso 1 1 calc R U . . .
C43 C 0.7401(3) 0.88667(16) 0.32791(14) 0.0275(8) Uani 1 1 d . . . . .
H43 H 0.687099 0.901005 0.344217 0.033 Uiso 1 1 calc R U . . .
C44 C 0.7846(2) 0.83746(16) 0.34365(13) 0.0245(7) Uani 1 1 d . . . . .
H44 H 0.761642 0.818438 0.370765 0.029 Uiso 1 1 calc R U . . .
C45 C 0.9967(2) 0.54060(16) 0.18442(12) 0.0229(7) Uani 1 1 d . . . . .
C46 C 0.9614(2) 0.48407(16) 0.18059(12) 0.0218(7) Uani 1 1 d . . . . .
C47 C 0.9946(2) 0.44618(17) 0.14862(13) 0.0254(7) Uani 1 1 d . . . . .
C48 C 1.0685(2) 0.46091(17) 0.11838(12) 0.0257(7) Uani 1 1 d . . . . .
C49 C 1.1057(3) 0.42272(17) 0.08472(14) 0.0287(8) Uani 1 1 d . . . . .
C50 C 1.1791(3) 0.4384(2) 0.05682(13) 0.0342(9) Uani 1 1 d . . . . .
C51 C 1.2177(3) 0.4929(2) 0.06026(13) 0.0330(9) Uani 1 1 d . . . . .
C52 C 1.1826(3) 0.53153(18) 0.09193(13) 0.0295(8) Uani 1 1 d . . . . .
C53 C 1.1068(2) 0.51670(17) 0.12162(12) 0.0237(7) Uani 1 1 d . . . . .
C54 C 1.0661(2) 0.55597(16) 0.15449(12) 0.0229(7) Uani 1 1 d . . . . .
C61 C 0.5817(2) 0.49518(15) 0.34953(11) 0.0190(6) Uani 1 1 d . . . . .
C62 C 0.5132(2) 0.47302(14) 0.32163(11) 0.0170(6) Uani 1 1 d . . . . .
C63 C 0.4705(2) 0.41981(15) 0.33524(12) 0.0196(6) Uani 1 1 d . . . . .
C64 C 0.4045(2) 0.38997(15) 0.30726(12) 0.0218(7) Uani 1 1 d . . . . .
H64 H 0.384524 0.406462 0.278514 0.026 Uiso 1 1 calc R U . . .
C65 C 0.3693(3) 0.33819(17) 0.32075(14) 0.0286(8) Uani 1 1 d . . . . .
H65 H 0.324512 0.319283 0.301582 0.034 Uiso 1 1 calc R U . . .
C66 C 0.3988(3) 0.31230(17) 0.36308(14) 0.0285(8) Uani 1 1 d . . . . .
H66 H 0.374692 0.275801 0.371890 0.034 Uiso 1 1 calc R U . . .
C67 C 0.4621(2) 0.33971(16) 0.39148(13) 0.0250(7) Uani 1 1 d . . . . .
H67 H 0.480659 0.322579 0.420218 0.030 Uiso 1 1 calc R U . . .
C68 C 0.4998(2) 0.39369(15) 0.37790(12) 0.0194(6) Uani 1 1 d . . . . .
C69 C 0.5672(2) 0.42177(15) 0.40649(11) 0.0186(6) Uani 1 1 d . . . . .
H69 H 0.583006 0.405120 0.435830 0.022 Uiso 1 1 calc R U . . .
C70 C 0.6102(2) 0.47191(14) 0.39339(11) 0.0182(6) Uani 1 1 d . . . . .
C71 C 0.5594(2) 0.50909(14) 0.24303(11) 0.0181(6) Uani 1 1 d . . . . .
C72 C 0.4902(2) 0.50061(14) 0.27559(11) 0.0175(6) Uani 1 1 d . . . . .
C73 C 0.3981(2) 0.52010(14) 0.26461(11) 0.0170(6) Uani 1 1 d . . . . .
C74 C 0.3238(2) 0.52018(15) 0.29745(12) 0.0202(6) Uani 1 1 d . . . . .
H74 H 0.333616 0.504655 0.327838 0.024 Uiso 1 1 calc R U . . .
C75 C 0.2381(2) 0.54234(15) 0.28600(12) 0.0224(7) Uani 1 1 d . . . . .
H75 H 0.189137 0.541794 0.308490 0.027 Uiso 1 1 calc R U . . .
C76 C 0.2216(2) 0.56581(15) 0.24156(12) 0.0217(7) Uani 1 1 d . . . . .
H76 H 0.162231 0.581869 0.234456 0.026 Uiso 1 1 calc R U . . .
C77 C 0.2909(2) 0.56576(14) 0.20814(12) 0.0192(6) Uani 1 1 d . . . . .
H77 H 0.278538 0.580495 0.177725 0.023 Uiso 1 1 calc R U . . .
C78 C 0.3815(2) 0.54354(15) 0.21914(11) 0.0178(6) Uani 1 1 d . . . . .
C79 C 0.4546(2) 0.54520(14) 0.18582(11) 0.0194(6) Uani 1 1 d . . . . .
H79 H 0.441301 0.558053 0.154941 0.023 Uiso 1 1 calc R U . . .
C80 C 0.5446(2) 0.52872(14) 0.19679(11) 0.0179(6) Uani 1 1 d . . . . .
C81 C 0.6843(2) 0.49755(15) 0.42330(10) 0.0192(6) Uani 1 1 d . . . . .
C82 C 0.6973(2) 0.55652(16) 0.42803(11) 0.0229(7) Uani 1 1 d . . . . .
H82 H 0.657797 0.582424 0.411578 0.027 Uiso 1 1 calc R U . . .
C83 C 0.7681(3) 0.57784(17) 0.45687(12) 0.0246(7) Uani 1 1 d . . . . .
H83 H 0.776002 0.618246 0.459731 0.030 Uiso 1 1 calc R U . . .
C84 C 0.8273(2) 0.54137(17) 0.48148(11) 0.0240(7) Uani 1 1 d . . . . .
C85 C 0.8124(2) 0.48235(17) 0.47783(12) 0.0233(7) Uani 1 1 d . . . . .
H85 H 0.849974 0.456573 0.495484 0.028 Uiso 1 1 calc R U . . .
C86 C 0.7430(2) 0.46083(16) 0.44861(11) 0.0208(7) Uani 1 1 d . . . . .
H86 H 0.735237 0.420407 0.445772 0.025 Uiso 1 1 calc R U . . .
C87 C 0.9071(2) 0.56369(17) 0.50960(12) 0.0248(7) Uani 1 1 d . . . . .
C88 C 0.9599(3) 0.6100(2) 0.49377(14) 0.0412(11) Uani 1 1 d . . . . .
H88 H 0.941721 0.629627 0.466036 0.049 Uiso 1 1 calc R U . . .
C89 C 1.0383(4) 0.6278(2) 0.51786(16) 0.0498(13) Uani 1 1 d . . . . .
H89 H 1.074749 0.658476 0.505596 0.060 Uiso 1 1 calc R U . . .
C90 C 1.0650(3) 0.6025(2) 0.55888(14) 0.0402(11) Uani 1 1 d . . . . .
H90 H 1.117720 0.616219 0.575720 0.048 Uiso 1 1 calc R U . . .
C91 C 1.0136(3) 0.5564(2) 0.57543(14) 0.0348(9) Uani 1 1 d . . . . .
H91 H 1.031448 0.537870 0.603719 0.042 Uiso 1 1 calc R U . . .
C92 C 0.9358(3) 0.53698(18) 0.55075(12) 0.0277(8) Uani 1 1 d . . . . .
H92 H 0.901601 0.504914 0.562245 0.033 Uiso 1 1 calc R U . . .
C93 C 0.6218(2) 0.53112(15) 0.16220(11) 0.0196(6) Uani 1 1 d . . . . .
C94 C 0.6352(2) 0.57885(15) 0.13372(11) 0.0199(7) Uani 1 1 d . . . . .
H94 H 0.592337 0.609997 0.135335 0.024 Uiso 1 1 calc R U . . .
C95 C 0.7106(2) 0.58183(15) 0.10278(12) 0.0209(6) Uani 1 1 d . . . . .
H95 H 0.718862 0.615086 0.083900 0.025 Uiso 1 1 calc R U . . .
C96 C 0.7738(2) 0.53654(16) 0.09932(12) 0.0218(7) Uani 1 1 d . . . . .
C97 C 0.7571(2) 0.48662(16) 0.12556(12) 0.0214(7) Uani 1 1 d . . . . .
H97 H 0.796805 0.454181 0.121785 0.026 Uiso 1 1 calc R U . . .
C98 C 0.6830(2) 0.48413(15) 0.15713(11) 0.0207(6) Uani 1 1 d . . . . .
H98 H 0.673617 0.450456 0.175383 0.025 Uiso 1 1 calc R U . . .
C99 C 0.8580(2) 0.54190(17) 0.06951(12) 0.0238(7) Uani 1 1 d . . . . .
C100 C 0.8906(3) 0.49556(18) 0.04288(12) 0.0275(8) Uani 1 1 d . . . . .
H100 H 0.858425 0.459839 0.043525 0.033 Uiso 1 1 calc R U . . .
C101 C 0.9709(3) 0.50191(19) 0.01529(12) 0.0291(8) Uani 1 1 d . . . . .
H101 H 0.992531 0.470362 -0.002854 0.035 Uiso 1 1 calc R U . . .
C102 C 1.0188(2) 0.55312(19) 0.01407(13) 0.0299(9) Uani 1 1 d . . . . .
H102 H 1.073161 0.556904 -0.004827 0.036 Uiso 1 1 calc R U . . .
C103 C 0.9873(3) 0.59957(18) 0.04076(13) 0.0298(8) Uani 1 1 d . . . . .
H103 H 1.020204 0.635044 0.040357 0.036 Uiso 1 1 calc R U . . .
C104 C 0.9072(2) 0.59338(17) 0.06795(13) 0.0257(7) Uani 1 1 d . . . . .
H104 H 0.885621 0.625135 0.085883 0.031 Uiso 1 1 calc R U . . .
C105 C 0.5330(3) 0.66723(16) 0.27514(13) 0.0257(7) Uani 1 1 d . . . . .
C106 C 0.4564(2) 0.66275(15) 0.30801(12) 0.0231(7) Uani 1 1 d . . . . .
C107 C 0.3676(3) 0.67514(18) 0.29289(14) 0.0302(8) Uani 1 1 d . . . . .
C108 C 0.3479(3) 0.69090(15) 0.24665(13) 0.0254(7) Uani 1 1 d . . . . .
C109 C 0.2548(3) 0.70401(17) 0.23086(15) 0.0307(8) Uani 1 1 d . . . . .
C110 C 0.2368(3) 0.71486(16) 0.18502(15) 0.0278(8) Uani 1 1 d . . . . .
C111 C 0.3099(3) 0.71317(17) 0.15197(15) 0.0323(8) Uani 1 1 d . . . . .
C112 C 0.3988(3) 0.70153(17) 0.16599(14) 0.0300(8) Uani 1 1 d . . . . .
C113 C 0.4201(3) 0.69109(15) 0.21265(13) 0.0261(7) Uani 1 1 d . . . . .
C114 C 0.5128(3) 0.68045(16) 0.22988(13) 0.0259(7) Uani 1 1 d . . . . .
H3 H 0.736(3) 0.6126(16) 0.2420(13) 0.017(9) Uiso 1 1 d . . . . .

loop_
_atom_site_aniso_label
_atom_site_aniso_U_11
_atom_site_aniso_U_22
_atom_site_aniso_U_33
_atom_site_aniso_U_23
_atom_site_aniso_U_13
_atom_site_aniso_U_12
Cl1 0.0729(9) 0.0702(10) 0.0690(9) -0.0238(8) 0.0160(8) -0.0215(8)
Cl2 0.0856(12) 0.0574(10) 0.1232(16) 0.0225(10) 0.0181(11) -0.0155(9)
C201 0.076(4) 0.057(4) 0.058(3) 0.017(3) 0.012(3) 0.019(3)
Cl3 0.0464(6) 0.0350(6) 0.0501(6) -0.0034(5) -0.0048(5) -0.0018(5)
Cl4 0.0861(10) 0.0704(10) 0.0451(7) 0.0095(7) 0.0049(7) -0.0435(8)
C202 0.042(2) 0.033(2) 0.046(3) 0.002(2) -0.009(2) 0.0028(18)
S1 0.0201(4) 0.0254(4) 0.0224(4) 0.0051(3) 0.0007(3) 0.0023(3)
S2 0.0201(4) 0.0202(4) 0.0229(4) 0.0016(3) -0.0029(3) -0.0006(3)
P1 0.0184(4) 0.0185(4) 0.0166(4) 0.0028(3) -0.0029(3) 0.0014(3)
P2 0.0166(3) 0.0187(4) 0.0164(4) 0.0032(3) -0.0031(3) -0.0008(3)
F1 0.0248(10) 0.0314(12) 0.0241(10) 0.0045(9) 0.0008(8) -0.0072(9)
F2 0.0309(11) 0.0279(12) 0.0315(11) 0.0017(9) -0.0018(9) -0.0037(9)
F3 0.0406(13) 0.0368(14) 0.0329(12) -0.0047(10) -0.0026(10) 0.0043(11)
F4 0.0412(14) 0.0558(17) 0.0340(13) -0.0071(12) 0.0073(11) 0.0110(12)
F5 0.0312(12) 0.0632(18) 0.0322(12) 0.0068(12) 0.0107(10) 0.0041(12)
F6 0.0305(11) 0.0444(14) 0.0299(12) 0.0086(10) 0.0046(9) -0.0083(10)
F7 0.0259(10) 0.0289(12) 0.0304(11) 0.0055(9) 0.0023(9) -0.0048(9)
F8 0.0357(12) 0.0468(15) 0.0297(12) 0.0108(11) 0.0032(10) 0.0011(11)
F9 0.0294(11) 0.0427(14) 0.0391(13) -0.0001(11) 0.0106(10) -0.0031(10)
F10 0.0326(12) 0.0388(14) 0.0494(15) 0.0018(12) 0.0018(11) -0.0003(11)
F11 0.0294(11) 0.0273(12) 0.0539(15) 0.0031(11) -0.0144(11) 0.0016(9)
F12 0.0523(15) 0.0423(15) 0.0354(13) 0.0016(11) -0.0109(12) 0.0012(12)
F13 0.0453(13) 0.0355(13) 0.0221(10) 0.0000(9) -0.0015(10) 0.0029(11)
F14 0.0314(11) 0.0299(12) 0.0257(11) 0.0009(9) -0.0008(9) -0.0001(9)
O1 0.0222(11) 0.0192(12) 0.0152(10) 0.0010(9) -0.0020(9) 0.0020(9)
O2 0.0157(10) 0.0181(12) 0.0201(11) 0.0002(9) -0.0021(8) 0.0022(9)
O3 0.0209(11) 0.0390(16) 0.0245(13) 0.0067(11) -0.0009(10) 0.0062(11)
O4 0.0333(14) 0.0262(14) 0.0305(14) 0.0052(11) 0.0031(11) -0.0026(11)
O5 0.0215(11) 0.0191(12) 0.0157(10) 0.0022(9) -0.0021(8) -0.0033(9)
O6 0.0174(10) 0.0237(12) 0.0169(10) 0.0019(9) -0.0017(9) 0.0006(9)
O7 0.0349(14) 0.0286(14) 0.0232(13) 0.0020(11) 0.0005(11) -0.0022(11)
O8 0.0264(12) 0.0215(13) 0.0308(13) 0.0045(10) -0.0022(11) -0.0036(10)
N1 0.0234(13) 0.0192(14) 0.0221(14) 0.0026(11) -0.0062(11) 0.0022(11)
N2 0.0204(13) 0.0276(16) 0.0206(13) 0.0033(12) -0.0038(11) -0.0002(12)
N3 0.0193(12) 0.0213(14) 0.0195(13) 0.0061(11) -0.0005(11) 0.0023(11)
C1 0.0209(14) 0.0164(16) 0.0161(14) 0.0036(11) -0.0003(12) 0.0041(12)
C2 0.0168(13) 0.0167(16) 0.0187(14) 0.0009(12) -0.0007(11) 0.0028(12)
C3 0.0180(14) 0.0211(17) 0.0199(15) 0.0019(13) -0.0017(12) 0.0075(13)
C4 0.0217(16) 0.0235(18) 0.0226(16) -0.0016(13) -0.0018(13) 0.0024(13)
C5 0.0289(18) 0.035(2) 0.0184(16) 0.0032(15) -0.0047(14) 0.0035(15)
C6 0.0345(19) 0.035(2) 0.0192(16) 0.0078(15) -0.0014(14) 0.0001(16)
C7 0.0326(19) 0.028(2) 0.0279(18) 0.0078(16) -0.0034(15) -0.0018(15)
C8 0.0254(16) 0.0168(16) 0.0201(15) -0.0002(12) 0.0010(13) 0.0039(13)
C9 0.0235(16) 0.0190(17) 0.0227(16) 0.0007(13) -0.0007(13) -0.0007(13)
C10 0.0178(14) 0.0179(17) 0.0225(16) -0.0036(13) -0.0015(12) 0.0039(12)
C11 0.0138(13) 0.0222(17) 0.0181(14) -0.0031(12) -0.0025(11) 0.0023(12)
C12 0.0198(14) 0.0203(16) 0.0149(13) 0.0004(12) 0.0000(12) -0.0002(12)
C13 0.0199(14) 0.0248(17) 0.0142(14) 0.0009(12) 0.0007(12) 0.0041(13)
C14 0.0196(15) 0.0228(18) 0.0209(15) 0.0016(13) -0.0005(12) 0.0042(13)
C15 0.0198(15) 0.033(2) 0.0222(16) 0.0046(14) 0.0005(13) 0.0095(14)
C16 0.0198(15) 0.035(2) 0.0188(16) 0.0034(14) -0.0033(12) 0.0051(14)
C17 0.0196(15) 0.032(2) 0.0212(16) -0.0015(14) -0.0023(13) 0.0004(14)
C18 0.0192(15) 0.0253(18) 0.0164(14) -0.0021(13) -0.0017(12) 0.0027(13)
C19 0.0189(14) 0.0204(17) 0.0235(16) -0.0024(13) -0.0001(13) 0.0010(12)
C20 0.0183(14) 0.0183(16) 0.0198(15) 0.0005(12) 0.0017(12) 0.0016(12)
C21 0.0206(15) 0.0134(15) 0.0223(16) 0.0003(12) -0.0019(12) 0.0033(12)
C22 0.0238(16) 0.0164(16) 0.0215(16) 0.0004(12) 0.0015(13) 0.0007(12)
C23 0.0189(14) 0.0183(16) 0.0262(16) 0.0018(13) -0.0004(13) 0.0010(12)
C24 0.0267(16) 0.0131(16) 0.0231(16) 0.0003(12) -0.0043(13) 0.0016(13)
C25 0.0258(16) 0.0212(17) 0.0199(16) -0.0029(13) 0.0023(13) 0.0029(13)
C26 0.0194(15) 0.0247(18) 0.0224(16) 0.0002(13) -0.0001(13) 0.0000(13)
C27 0.0287(17) 0.0185(17) 0.0261(17) 0.0030(14) -0.0083(14) -0.0013(13)
C28 0.0307(19) 0.032(2) 0.039(2) -0.0058(17) -0.0103(17) 0.0030(16)
C29 0.035(2) 0.030(2) 0.046(2) 0.0028(18) -0.0167(18) 0.0034(17)
C30 0.055(3) 0.063(3) 0.038(2) 0.009(2) -0.023(2) -0.018(3)
C31 0.066(4) 0.118(6) 0.027(2) -0.013(3) -0.003(2) -0.038(4)
C32 0.043(2) 0.088(4) 0.026(2) -0.004(2) 0.0007(19) -0.027(3)
C33 0.0210(15) 0.0171(17) 0.0219(16) -0.0006(13) -0.0016(12) 0.0013(13)
C34 0.0171(15) 0.0218(18) 0.037(2) 0.0019(15) 0.0021(14) 0.0024(13)
C35 0.0191(15) 0.0193(18) 0.038(2) 0.0085(15) 0.0001(14) -0.0026(13)
C36 0.0187(14) 0.0178(16) 0.0263(17) -0.0019(13) -0.0003(13) 0.0002(12)
C37 0.0172(14) 0.0188(17) 0.0230(16) -0.0014(13) 0.0004(12) 0.0005(12)
C38 0.0193(14) 0.0189(16) 0.0219(16) 0.0032(13) -0.0007(12) 0.0005(13)
C39 0.0208(15) 0.0179(17) 0.0264(17) 0.0005(13) -0.0056(13) -0.0002(13)
C40 0.0272(17) 0.0210(18) 0.0292(18) 0.0027(14) -0.0046(14) 0.0001(14)
C41 0.0320(19) 0.0222(18) 0.035(2) 0.0089(15) -0.0064(16) -0.0030(15)
C42 0.0311(18) 0.0150(17) 0.037(2) 0.0016(15) -0.0127(16) 0.0029(14)
C43 0.0251(17) 0.0214(19) 0.036(2) -0.0039(15) -0.0061(15) 0.0049(14)
C44 0.0254(16) 0.0209(18) 0.0273(18) 0.0014(14) -0.0022(14) 0.0000(14)
C45 0.0187(14) 0.0279(18) 0.0220(16) 0.0061(14) 0.0008(12) 0.0021(13)
C46 0.0183(14) 0.0270(18) 0.0200(15) 0.0058(13) 0.0009(12) -0.0014(13)
C47 0.0235(16) 0.028(2) 0.0248(17) 0.0040(14) -0.0046(13) -0.0026(14)
C48 0.0233(16) 0.035(2) 0.0190(15) 0.0026(14) -0.0043(13) 0.0064(15)
C49 0.0281(18) 0.030(2) 0.0285(19) 0.0021(15) -0.0023(15) 0.0071(15)
C50 0.032(2) 0.049(3) 0.0213(18) 0.0000(17) -0.0031(15) 0.0126(18)
C51 0.0227(17) 0.053(3) 0.0236(18) 0.0105(17) 0.0017(14) 0.0058(17)
C52 0.0238(17) 0.040(2) 0.0248(17) 0.0065(16) -0.0003(14) 0.0017(16)
C53 0.0174(14) 0.033(2) 0.0212(16) 0.0060(14) -0.0017(12) 0.0040(14)
C54 0.0186(15) 0.0277(19) 0.0225(16) 0.0055(14) -0.0039(13) -0.0014(13)
C61 0.0210(15) 0.0205(17) 0.0156(14) 0.0001(12) 0.0017(11) 0.0002(12)
C62 0.0169(13) 0.0207(16) 0.0134(13) 0.0035(12) 0.0004(11) 0.0023(12)
C63 0.0174(14) 0.0215(17) 0.0199(15) -0.0007(13) 0.0026(12) 0.0049(12)
C64 0.0187(14) 0.0245(18) 0.0223(16) -0.0006(13) -0.0027(13) -0.0032(13)
C65 0.0261(17) 0.0226(19) 0.037(2) -0.0029(16) -0.0014(15) -0.0039(14)
C66 0.0261(17) 0.0242(19) 0.035(2) 0.0041(15) 0.0024(15) -0.0058(15)
C67 0.0249(16) 0.0200(18) 0.0301(18) 0.0058(14) 0.0027(14) 0.0042(14)
C68 0.0169(14) 0.0198(17) 0.0215(15) -0.0002(13) 0.0024(12) 0.0022(12)
C69 0.0165(14) 0.0219(17) 0.0174(14) 0.0044(12) 0.0030(11) 0.0065(12)
C70 0.0190(14) 0.0203(16) 0.0152(14) 0.0014(12) 0.0004(11) 0.0045(12)
C71 0.0168(13) 0.0182(16) 0.0193(14) 0.0008(12) -0.0044(12) 0.0001(12)
C72 0.0180(14) 0.0186(16) 0.0158(14) 0.0022(12) -0.0034(11) -0.0027(12)
C73 0.0202(14) 0.0143(15) 0.0164(14) 0.0000(11) -0.0028(11) -0.0022(12)
C74 0.0192(14) 0.0237(17) 0.0177(15) 0.0002(13) -0.0018(12) 0.0001(13)
C75 0.0228(15) 0.0213(17) 0.0231(17) -0.0040(13) 0.0005(13) -0.0011(13)
C76 0.0193(15) 0.0219(18) 0.0237(16) -0.0019(13) -0.0035(12) 0.0005(13)
C77 0.0190(14) 0.0176(16) 0.0209(15) 0.0004(13) -0.0042(12) -0.0022(12)
C78 0.0195(14) 0.0171(16) 0.0167(14) -0.0010(12) -0.0031(11) -0.0015(12)
C79 0.0233(15) 0.0189(16) 0.0160(14) 0.0009(12) -0.0028(12) -0.0016(13)
C80 0.0194(14) 0.0179(16) 0.0164(14) 0.0009(11) -0.0018(11) 0.0010(12)
C81 0.0201(14) 0.0273(18) 0.0103(13) 0.0016(12) 0.0005(11) -0.0010(13)
C82 0.0260(16) 0.0267(18) 0.0160(15) 0.0027(13) -0.0011(13) -0.0018(14)
C83 0.0309(18) 0.0267(19) 0.0162(15) 0.0028(13) 0.0002(13) -0.0033(15)
C84 0.0251(16) 0.033(2) 0.0139(14) -0.0001(14) 0.0019(12) -0.0031(14)
C85 0.0176(14) 0.035(2) 0.0177(15) 0.0008(14) 0.0012(12) 0.0021(14)
C86 0.0204(15) 0.0262(18) 0.0159(14) 0.0010(13) 0.0005(12) 0.0049(13)
C87 0.0233(16) 0.036(2) 0.0154(15) -0.0016(14) 0.0018(13) -0.0031(15)
C88 0.052(3) 0.049(3) 0.0224(18) 0.0038(18) -0.0067(18) -0.021(2)
C89 0.054(3) 0.066(3) 0.030(2) 0.011(2) -0.006(2) -0.033(3)
C90 0.034(2) 0.061(3) 0.0254(19) -0.0037(19) -0.0014(16) -0.019(2)
C91 0.033(2) 0.047(3) 0.0253(19) 0.0003(17) -0.0019(16) -0.0015(18)
C92 0.0265(17) 0.035(2) 0.0217(16) 0.0003(15) 0.0008(14) -0.0053(15)
C93 0.0187(14) 0.0254(18) 0.0148(14) 0.0006(13) -0.0039(11) 0.0017(12)
C94 0.0190(14) 0.0209(17) 0.0196(15) 0.0009(13) 0.0000(12) 0.0024(12)
C95 0.0233(15) 0.0205(17) 0.0189(15) 0.0025(13) 0.0021(13) 0.0004(13)
C96 0.0203(15) 0.0266(18) 0.0185(15) 0.0027(14) -0.0017(12) 0.0026(13)
C97 0.0207(15) 0.0231(18) 0.0204(15) -0.0005(13) -0.0041(12) 0.0047(13)
C98 0.0251(15) 0.0192(17) 0.0177(15) 0.0019(13) -0.0024(12) 0.0022(13)
C99 0.0199(15) 0.034(2) 0.0179(15) 0.0025(14) -0.0020(12) 0.0064(14)
C100 0.0275(17) 0.034(2) 0.0215(16) -0.0004(15) -0.0042(14) 0.0055(15)
C101 0.0276(18) 0.041(2) 0.0188(16) -0.0022(15) 0.0013(14) 0.0123(16)
C102 0.0191(16) 0.048(3) 0.0221(17) 0.0083(16) 0.0035(13) 0.0088(16)
C103 0.0249(17) 0.036(2) 0.0279(18) 0.0091(16) 0.0017(15) 0.0004(15)
C104 0.0230(16) 0.030(2) 0.0242(17) 0.0031(15) 0.0025(14) 0.0039(14)
C105 0.0251(16) 0.0209(18) 0.0310(18) 0.0002(15) -0.0038(14) 0.0015(14)
C106 0.0237(16) 0.0205(17) 0.0251(16) 0.0070(14) -0.0041(13) -0.0016(13)
C107 0.0297(18) 0.029(2) 0.0316(19) -0.0007(16) 0.0063(16) -0.0012(15)
C108 0.0330(18) 0.0155(17) 0.0277(18) -0.0019(14) -0.0023(15) -0.0022(14)
C109 0.0323(19) 0.0204(19) 0.040(2) -0.0001(16) 0.0009(17) -0.0054(15)
C110 0.0242(16) 0.0190(18) 0.040(2) 0.0011(16) -0.0103(15) 0.0012(13)
C111 0.034(2) 0.0208(19) 0.042(2) -0.0013(16) -0.0097(17) 0.0018(15)
C112 0.0314(18) 0.0232(19) 0.035(2) 0.0005(15) -0.0041(16) -0.0034(15)
C113 0.0302(18) 0.0178(17) 0.0305(18) -0.0039(14) 0.0023(15) 0.0001(14)
C114 0.0294(17) 0.0198(18) 0.0285(18) -0.0011(14) 0.0025(15) -0.0006(14)

loop_
_atom_type_symbol
_atom_type_description
_atom_type_scat_dispersion_real
_atom_type_scat_dispersion_imag
_atom_type_scat_source
C C 0.0033 0.0016 'International Tables Vol C Tables 4.2.6.8 and 6.1.1.4'
H H 0.0000 0.0000 'International Tables Vol C Tables 4.2.6.8 and 6.1.1.4'
Cl Cl 0.1484 0.1585 'International Tables Vol C Tables 4.2.6.8 and 6.1.1.4'
F F 0.0171 0.0103 'International Tables Vol C Tables 4.2.6.8 and 6.1.1.4'
N N 0.0061 0.0033 'International Tables Vol C Tables 4.2.6.8 and 6.1.1.4'
O O 0.0106 0.0060 'International Tables Vol C Tables 4.2.6.8 and 6.1.1.4'
P P 0.1023 0.0942 'International Tables Vol C Tables 4.2.6.8 and 6.1.1.4'
S S 0.1246 0.1234 'International Tables Vol C Tables 4.2.6.8 and 6.1.1.4'

loop_
_cod_changelog_entry_id
_cod_changelog_entry_author
_cod_changelog_entry_date
_cod_changelog_entry_text
1 'Vaitkus, Antanas' 2022-06-28T20:39:00+03:00
;
 Removed the '_chemical_name_systematic' data item that had an incorrect value.
;

loop_
_smtbx_masks_void_nr
_smtbx_masks_void_average_x
_smtbx_masks_void_average_y
_smtbx_masks_void_average_z
_smtbx_masks_void_volume
_smtbx_masks_void_count_electrons
_smtbx_masks_void_content
1 -0.025 0.217 0.408 24.7 0.2 ?
2 -0.932 0.250 0.000 420.8 102.4 ?
3 0.025 0.717 0.092 24.7 0.2 ?
4 0.061 0.750 0.500 420.8 102.4 ?
5 0.475 0.283 0.592 24.7 0.2 ?
6 0.525 0.783 0.908 24.7 0.2 ?
